data_2215208
loop_
_publ_author_name
'Sarojini, B. K.'
'Narayana, B.'
'Veena, K.'
'Yathirajan, H. S.'
'Bolte, Michael'

_publ_section_title
;
 1-(2-Bromo-5-methoxybenzoyl)thiosemicarbazide
;
_journal_coeditor_code LH2477
_journal_issue 9
_journal_name_full 'Acta Crystallographica Section E'
_journal_page_first o3844
_journal_page_last o3845
_journal_paper_doi 10.1107/S1600536807039803
_journal_volume 63
_journal_year 2007
_chemical_formula_iupac 'C9 H10 Br N3 O2 S'
_chemical_formula_moiety 'C9 H10 Br N3 O2 S'
_chemical_formula_sum 'C9 H10 Br N3 O2 S'
_chemical_formula_weight 304.17
_chemical_name_systematic
;
1-(2-Bromo-5-methoxybenzoyl)thiosemicarbazide
;
_space_group_IT_number 14
_symmetry_cell_setting monoclinic
_symmetry_space_group_name_Hall '-P 2ybc'
_symmetry_space_group_name_H-M 'P 1 21/c 1'
_atom_sites_solution_hydrogens geom
_atom_sites_solution_primary direct
_atom_sites_solution_secondary difmap
_audit_creation_method SHELXL97
_cell_angle_alpha 90.00
_cell_angle_beta 98.531(8)
_cell_angle_gamma 90.00
_cell_formula_units_Z 4
_cell_length_a 15.6156(17)
_cell_length_b 7.7312(15)
_cell_length_c 9.8876(9)
_cell_measurement_reflns_used 10030
_cell_measurement_temperature 173(2)
_cell_measurement_theta_max 25.9
_cell_measurement_theta_min 3.7
_cell_volume 1180.5(3)
_computing_cell_refinement X-AREA
_computing_data_collection 'X-AREA (Stoe & Cie, 2001)'
_computing_data_reduction 'X-AREA [Or X-RED?]'
_computing_molecular_graphics 'PLATON (Spek, 2003)'
_computing_publication_material 'SHELXL97 (Sheldrick, 1997)'
_computing_structure_refinement 'SHELXL97 (Sheldrick, 1997)'
_computing_structure_solution 'SHELXS97 (Sheldrick, 1990)'
_diffrn_ambient_temperature 173(2)
_diffrn_measured_fraction_theta_full 0.998
_diffrn_measured_fraction_theta_max 0.996
_diffrn_measurement_device_type 'Stoe IPDSII two-circle'
_diffrn_measurement_method \w
_diffrn_radiation_monochromator graphite
_diffrn_radiation_source 'fine-focus sealed tube'
_diffrn_radiation_type MoK\a
_diffrn_radiation_wavelength 0.71073
_diffrn_reflns_av_R_equivalents 0.0627
_diffrn_reflns_av_sigmaI/netI 0.0389
_diffrn_reflns_limit_h_max 17
_diffrn_reflns_limit_h_min -19
_diffrn_reflns_limit_k_max 8
_diffrn_reflns_limit_k_min -9
_diffrn_reflns_limit_l_max 12
_diffrn_reflns_limit_l_min -12
_diffrn_reflns_number 10501
_diffrn_reflns_theta_full 25.00
_diffrn_reflns_theta_max 25.83
_diffrn_reflns_theta_min 3.72
_diffrn_standards_number 0
_exptl_absorpt_coefficient_mu 3.648
_exptl_absorpt_correction_T_max 0.4747
_exptl_absorpt_correction_T_min 0.4392
_exptl_absorpt_correction_type multi-scan
_exptl_absorpt_process_details '(MULABS; Spek, 2003; Blessing, 1995)'
_exptl_crystal_colour colourless
_exptl_crystal_density_diffrn 1.711
_exptl_crystal_density_method 'not measured'
_exptl_crystal_description block
_exptl_crystal_F_000 608
_exptl_crystal_size_max 0.27
_exptl_crystal_size_mid 0.25
_exptl_crystal_size_min 0.24
_refine_diff_density_max 0.515
_refine_diff_density_min -0.563
_refine_ls_extinction_coef 0.0071(8)
_refine_ls_extinction_expression Fc^*^=kFc[1+0.001xFc^2^\l^3^/sin(2\q)]^-1/4^
_refine_ls_extinction_method 'SHELXL97 (Sheldrick, 1997)'
_refine_ls_goodness_of_fit_ref 1.053
_refine_ls_hydrogen_treatment mixed
_refine_ls_matrix_type full
_refine_ls_number_parameters 163
_refine_ls_number_reflns 2266
_refine_ls_number_restraints 0
_refine_ls_restrained_S_all 1.053
_refine_ls_R_factor_all 0.0399
_refine_ls_R_factor_gt 0.0303
_refine_ls_shift/su_max 0.000
_refine_ls_shift/su_mean 0.000
_refine_ls_structure_factor_coef Fsqd
_refine_ls_weighting_details 'calc w = 1/[\s^2^(Fo^2^)+(0.0379P)^2^+0.1127P] where P=(Fo^2^+2Fc^2^)/3'
_refine_ls_weighting_scheme calc
_refine_ls_wR_factor_gt 0.0680
_refine_ls_wR_factor_ref 0.0709
_reflns_number_gt 1931
_reflns_number_total 2266
_reflns_threshold_expression I>2\s(I)
_cod_data_source_file lh2477.cif
_cod_data_source_block I
_cod_original_sg_symbol_H-M 'P 21/c'
_cod_database_code 2215208
_cod_database_fobs_code 2215208

loop_
_symmetry_equiv_pos_as_xyz
'x, y, z'
'-x, y+1/2, -z+1/2'
'-x, -y, -z'
'x, -y-1/2, z-1/2'

loop_
_atom_site_type_symbol
_atom_site_label
_atom_site_fract_x
_atom_site_fract_y
_atom_site_fract_z
_atom_site_U_iso_or_equiv
_atom_site_adp_type
_atom_site_calc_flag
_atom_site_refinement_flags
_atom_site_occupancy
Br Br1 0.85433(2) 0.12212(4) 0.47258(3) 0.03109(12) Uani d . 1
S S1 0.39720(4) 0.17481(10) 0.55281(7) 0.02750(18) Uani d . 1
O O1 0.65985(12) 0.3225(2) 0.41909(16) 0.0221(4) Uani d . 1
O O2 0.86654(13) 0.8137(3) 0.75887(19) 0.0295(5) Uani d . 1
N N1 0.64664(14) 0.2785(3) 0.6421(2) 0.0181(4) Uani d . 1
H H1 0.669(3) 0.269(5) 0.726(4) 0.043(10) Uiso d . 1
N N2 0.56775(14) 0.1932(3) 0.6095(2) 0.0185(4) Uani d . 1
H H2 0.570(2) 0.103(4) 0.569(3) 0.026(8) Uiso d . 1
N N3 0.49439(18) 0.4348(3) 0.6639(2) 0.0267(5) Uani d . 1
H H3A 0.447(2) 0.491(5) 0.660(3) 0.033(9) Uiso d . 1
H H3B 0.543(3) 0.476(5) 0.695(3) 0.038(10) Uiso d . 1
C C1 0.69051(16) 0.3331(3) 0.5411(2) 0.0161(5) Uani d . 1
C C2 0.49182(17) 0.2770(3) 0.6114(2) 0.0181(5) Uani d . 1
C C11 0.77712(16) 0.4120(3) 0.5912(2) 0.0164(5) Uani d . 1
C C12 0.85456(17) 0.3356(3) 0.5681(2) 0.0195(5) Uani d . 1
C C13 0.93357(17) 0.4171(4) 0.6103(2) 0.0237(6) Uani d . 1
H H13 0.9860 0.3632 0.5955 0.028 Uiso calc R 1
C C14 0.93542(18) 0.5765(4) 0.6738(3) 0.0257(6) Uani d . 1
H H14 0.9893 0.6326 0.7019 0.031 Uiso calc R 1
C C15 0.85812(17) 0.6559(3) 0.6970(2) 0.0210(5) Uani d . 1
C C16 0.77910(16) 0.5724(3) 0.6580(2) 0.0181(5) Uani d . 1
H H16 0.7269 0.6240 0.6765 0.022 Uiso calc R 1
C C17 0.7887(2) 0.9056(4) 0.7737(3) 0.0307(6) Uani d . 1
H H17A 0.7513 0.9115 0.6850 0.046 Uiso calc R 1
H H17B 0.8033 1.0231 0.8066 0.046 Uiso calc R 1
H H17C 0.7582 0.8451 0.8395 0.046 Uiso calc R 1

loop_
_atom_site_aniso_label
_atom_site_aniso_U_11
_atom_site_aniso_U_22
_atom_site_aniso_U_33
_atom_site_aniso_U_12
_atom_site_aniso_U_13
_atom_site_aniso_U_23
Br1 0.03588(19) 0.02696(17) 0.03174(16) 0.00653(14) 0.00934(11) -0.00653(11)
S1 0.0147(3) 0.0272(4) 0.0387(4) 0.0010(3) -0.0021(3) -0.0109(3)
O1 0.0232(10) 0.0288(10) 0.0133(8) -0.0023(8) -0.0001(7) -0.0017(7)
O2 0.0228(10) 0.0300(11) 0.0351(10) -0.0058(9) 0.0021(8) -0.0124(9)
N1 0.0157(11) 0.0247(12) 0.0137(9) -0.0040(9) 0.0014(8) 0.0004(8)
N2 0.0139(11) 0.0196(11) 0.0222(10) -0.0028(9) 0.0035(8) -0.0043(9)
N3 0.0187(13) 0.0253(13) 0.0352(12) 0.0015(11) 0.0013(10) -0.0121(10)
C1 0.0174(12) 0.0159(12) 0.0151(10) 0.0022(10) 0.0030(9) 0.0000(9)
C2 0.0199(13) 0.0214(13) 0.0129(10) 0.0004(11) 0.0017(9) 0.0007(9)
C11 0.0181(12) 0.0195(13) 0.0117(10) -0.0005(10) 0.0026(9) 0.0032(8)
C12 0.0231(13) 0.0213(13) 0.0148(10) 0.0023(10) 0.0048(9) 0.0026(9)
C13 0.0154(13) 0.0356(16) 0.0209(11) 0.0033(11) 0.0051(10) 0.0061(10)
C14 0.0153(13) 0.0371(16) 0.0239(12) -0.0037(12) 0.0005(10) 0.0011(11)
C15 0.0193(13) 0.0256(14) 0.0178(10) -0.0025(11) 0.0014(9) 0.0015(10)
C16 0.0165(13) 0.0230(13) 0.0151(10) -0.0009(10) 0.0035(9) -0.0008(9)
C17 0.0310(16) 0.0282(16) 0.0338(14) -0.0035(13) 0.0080(12) -0.0126(12)

loop_
_atom_type_symbol
_atom_type_description
_atom_type_scat_dispersion_real
_atom_type_scat_dispersion_imag
_atom_type_scat_source
C C 0.0033 0.0016 'International Tables Vol C Tables 4.2.6.8 and 6.1.1.4'
H H 0.0000 0.0000 'International Tables Vol C Tables 4.2.6.8 and 6.1.1.4'
Br Br -0.2901 2.4595 'International Tables Vol C Tables 4.2.6.8 and 6.1.1.4'
N N 0.0061 0.0033 'International Tables Vol C Tables 4.2.6.8 and 6.1.1.4'
O O 0.0106 0.0060 'International Tables Vol C Tables 4.2.6.8 and 6.1.1.4'
S S 0.1246 0.1234 'International Tables Vol C Tables 4.2.6.8 and 6.1.1.4'

loop_
_geom_angle_atom_site_label_1
_geom_angle_atom_site_label_2
_geom_angle_atom_site_label_3
_geom_angle
C15 O2 C17 117.6(2)
C1 N1 N2 120.13(19)
C1 N1 H1 124(3)
N2 N1 H1 114(3)
C2 N2 N1 121.1(2)
C2 N2 H2 122(2)
N1 N2 H2 115(2)
C2 N3 H3A 118(2)
C2 N3 H3B 118(2)
H3A N3 H3B 124(3)
O1 C1 N1 122.2(2)
O1 C1 C11 123.4(2)
N1 C1 C11 114.32(19)
N3 C2 N2 118.1(2)
N3 C2 S1 122.4(2)
N2 C2 S1 119.45(19)
C12 C11 C16 119.5(2)
C12 C11 C1 122.4(2)
C16 C11 C1 118.1(2)
C13 C12 C11 120.7(2)
C13 C12 Br1 118.54(19)
C11 C12 Br1 120.74(19)
C14 C13 C12 119.8(2)
C14 C13 H13 120.1
C12 C13 H13 120.1
C13 C14 C15 120.2(2)
C13 C14 H14 119.9
C15 C14 H14 119.9
O2 C15 C16 124.1(2)
O2 C15 C14 115.9(2)
C16 C15 C14 120.0(2)
C15 C16 C11 119.7(2)
C15 C16 H16 120.1
C11 C16 H16 120.1
O2 C17 H17A 109.5
O2 C17 H17B 109.5
H17A C17 H17B 109.5
O2 C17 H17C 109.5
H17A C17 H17C 109.5
H17B C17 H17C 109.5

loop_
_geom_bond_atom_site_label_1
_geom_bond_atom_site_label_2
_geom_bond_distance
Br1 C12 1.901(3)
S1 C2 1.700(3)
O1 C1 1.233(3)
O2 C15 1.363(3)
O2 C17 1.434(4)
N1 C1 1.359(3)
N1 N2 1.392(3)
N1 H1 0.85(4)
N2 C2 1.354(3)
N2 H2 0.81(3)
N3 C2 1.324(3)
N3 H3A 0.86(4)
N3 H3B 0.84(4)
C1 C11 1.499(3)
C11 C12 1.395(4)
C11 C16 1.403(3)
C12 C13 1.393(4)
C13 C14 1.382(4)
C13 H13 0.9500
C14 C15 1.403(4)
C14 H14 0.9500
C15 C16 1.395(4)
C16 H16 0.9500
C17 H17A 0.9800
C17 H17B 0.9800
C17 H17C 0.9800

loop_
_geom_hbond_atom_site_label_D
_geom_hbond_atom_site_label_H
_geom_hbond_atom_site_label_A
_geom_hbond_site_symmetry_A
_geom_hbond_distance_DH
_geom_hbond_distance_HA
_geom_hbond_distance_DA
_geom_hbond_angle_DHA
N1 H1 O1 4_566 0.85(4) 2.06(3) 2.825(3) 148(4)
N2 H2 S1 3_656 0.81(3) 2.55(3) 3.351(2) 171(3)
N3 H3A O1 3_666 0.86(4) 2.25(4) 3.068(3) 159(3)
N3 H3B S1 2_656 0.84(4) 2.95(4) 3.570(3) 132(3)

loop_
_geom_torsion_atom_site_label_1
_geom_torsion_atom_site_label_2
_geom_torsion_atom_site_label_3
_geom_torsion_atom_site_label_4
_geom_torsion
C1 N1 N2 C2 -100.9(3)
N2 N1 C1 O1 5.9(4)
N2 N1 C1 C11 -176.1(2)
N1 N2 C2 N3 -9.6(3)
N1 N2 C2 S1 172.75(17)
O1 C1 C11 C12 -68.1(3)
N1 C1 C11 C12 114.0(3)
O1 C1 C11 C16 108.9(3)
N1 C1 C11 C16 -69.1(3)
C16 C11 C12 C13 -0.1(3)
C1 C11 C12 C13 176.8(2)
C16 C11 C12 Br1 -177.87(17)
C1 C11 C12 Br1 -1.0(3)
C11 C12 C13 C14 -1.1(4)
Br1 C12 C13 C14 176.76(18)
C12 C13 C14 C15 0.6(4)
C17 O2 C15 C16 -5.7(4)
C17 O2 C15 C14 174.8(2)
C13 C14 C15 O2 -179.3(2)
C13 C14 C15 C16 1.1(4)
O2 C15 C16 C11 178.2(2)
C14 C15 C16 C11 -2.3(3)
C12 C11 C16 C15 1.8(3)
C1 C11 C16 C15 -175.2(2)

loop_
_cod_related_entry_id
_cod_related_entry_database
_cod_related_entry_code
1 ChemSpider 2008197
